data_4322718
loop_
_publ_author_name
'Paul V. Bernhardt'
'Philip C. Sharpe'

_publ_section_title
;
 New Stereoselective Routes to Macrocyclic Ligands
;
_journal_name_full 'Inorganic Chemistry'
_journal_page_first 1629
_journal_page_last 1636
_journal_paper_doi 10.1021/ic971020d
_journal_volume 37
_journal_year 1998
_chemical_formula_sum 'C14 H40 Cl4 Cu N6 O18'
_chemical_formula_weight 785.86
_chemical_name_systematic
; 
 ? 
;
_space_group_IT_number 14
_symmetry_cell_setting monoclinic
_symmetry_space_group_name_Hall '-P 2yn'
_symmetry_space_group_name_H-M 'P 1 21/n 1'
_atom_sites_solution_hydrogens geom
_atom_sites_solution_primary direct
_atom_sites_solution_secondary difmap
_audit_creation_method SHELXL-97
_cell_angle_alpha 90.00
_cell_angle_beta 106.51(2)
_cell_angle_gamma 90.00
_cell_formula_units_Z 2
_cell_length_a 9.717(4)
_cell_length_b 12.174(2)
_cell_length_c 13.062(5)
_cell_measurement_reflns_used 25
_cell_measurement_temperature 293(2)
_cell_measurement_theta_max 12
_cell_measurement_theta_min 10
_cell_volume 1481.5(9)
_computing_cell_refinement CAD4
_computing_data_collection CAD4
_computing_data_reduction XTAL
_computing_molecular_graphics PLATON
_computing_publication_material SHELXL-97
_computing_structure_refinement 'SHELXL-97 (Sheldrick, 1997)'
_computing_structure_solution 'SHELXS-86 (Sheldrick, 1990)'
_diffrn_ambient_temperature 293(2)
_diffrn_measured_fraction_theta_full 0.950
_diffrn_measured_fraction_theta_max 0.950
_diffrn_measurement_device_type 'ENRAF NONIUS CAD4'
_diffrn_measurement_method 'omega - 2 theta scans'
_diffrn_radiation_monochromator graphite
_diffrn_radiation_source 'fine-focus sealed tube'
_diffrn_radiation_type MoK\a
_diffrn_radiation_wavelength 0.71073
_diffrn_reflns_av_R_equivalents 0.0441
_diffrn_reflns_av_sigmaI/netI 0.0270
_diffrn_reflns_limit_h_max 11
_diffrn_reflns_limit_h_min 0
_diffrn_reflns_limit_k_max 14
_diffrn_reflns_limit_k_min 0
_diffrn_reflns_limit_l_max 14
_diffrn_reflns_limit_l_min -15
_diffrn_reflns_number 2765
_diffrn_reflns_theta_full 24.97
_diffrn_reflns_theta_max 24.97
_diffrn_reflns_theta_min 2.32
_diffrn_standards_interval_count 250
_diffrn_standards_number 3
_exptl_absorpt_coefficient_mu 1.185
_exptl_absorpt_correction_T_max 1.00
_exptl_absorpt_correction_T_min 0.855
_exptl_absorpt_correction_type empirical
_exptl_crystal_colour orange
_exptl_crystal_density_diffrn 1.762
_exptl_crystal_density_method 'not measured'
_exptl_crystal_description prism
_exptl_crystal_F_000 814
_exptl_crystal_size_max 0.28
_exptl_crystal_size_mid 0.25
_exptl_crystal_size_min 0.20
_refine_diff_density_max 0.402
_refine_diff_density_min -0.324
_refine_diff_density_rms 0.063
_refine_ls_extinction_method none
_refine_ls_goodness_of_fit_ref 1.040
_refine_ls_hydrogen_treatment mixed
_refine_ls_matrix_type full
_refine_ls_number_parameters 217
_refine_ls_number_reflns 2604
_refine_ls_number_restraints 0
_refine_ls_restrained_S_all 1.040
_refine_ls_R_factor_all 0.0469
_refine_ls_R_factor_gt 0.0303
_refine_ls_shift/su_max 0.000
_refine_ls_shift/su_mean 0.000
_refine_ls_structure_factor_coef Fsqd
_refine_ls_weighting_details 'w=1/[\s^2^(Fo^2^)+(0.0431P)^2^+1.4286P] where P=(Fo^2^+2Fc^2^)/3'
_refine_ls_weighting_scheme calc
_refine_ls_wR_factor_gt 0.0798
_refine_ls_wR_factor_ref 0.0872
_reflns_number_gt 2059
_reflns_number_total 2604
_reflns_threshold_expression >2sigma(I)
_cod_data_source_file ic971020d_2.cif
_cod_data_source_block 904pcs4
_cod_depositor_comments
;
The following automatic conversions were performed:

'_refine_ls_weighting_scheme' value 'calc
w=1/[\s^2^(Fo^2^)+(0.0431P)^2^+1.4286P] where P=(Fo^2^+2Fc^2^)/3' was
changed to 'calc'. New tag '_refine_ls_weighting_details' was
created. The value of the new tag was set to
'w=1/[\s^2^(Fo^2^)+(0.0431P)^2^+1.4286P] where P=(Fo^2^+2Fc^2^)/3'.

Automatic conversion script
Id: cif_fix_values 3143 2015-03-26 13:38:13Z robertas 
;
_cod_database_code 4322718

loop_
_symmetry_equiv_pos_as_xyz
'x, y, z'
'-x+1/2, y+1/2, -z+1/2'
'-x, -y, -z'
'x-1/2, -y-1/2, z-1/2'

loop_
_atom_site_label
_atom_site_type_symbol
_atom_site_fract_x
_atom_site_fract_y
_atom_site_fract_z
_atom_site_U_iso_or_equiv
_atom_site_adp_type
_atom_site_occupancy
_atom_site_calc_flag
_atom_site_refinement_flags
_atom_site_disorder_assembly
_atom_site_disorder_group
Cu Cu 0.0000 0.5000 0.0000 0.02276(14) Uani 1 d S . .
N1 N 0.0626(2) 0.45209(17) -0.12992(17) 0.0233(5) Uani 1 d . . .
H1 H -0.0174 0.4567 -0.1866 0.028 Uiso 1 d R . .
N2 N -0.0569(2) 0.34948(18) 0.02984(17) 0.0238(5) Uani 1 d . . .
H2 H -0.1413 0.3357 -0.0206 0.029 Uiso 1 d R . .
N3 N 0.1010(3) 0.14232(19) -0.1138(2) 0.0322(6) Uani 1 d . . .
H3A H 0.1019 0.1360 -0.1815 0.048 Uiso 1 d R . .
H3B H 0.0464 0.0896 -0.0987 0.048 Uiso 1 d R . .
H3C H 0.1900 0.1360 -0.0710 0.048 Uiso 1 d R . .
C1 C 0.1250(3) 0.3415(2) -0.1374(2) 0.0248(6) Uani 1 d . . .
H1A H 0.2240 0.3411 -0.0910 0.030 Uiso 1 d R . .
C2 C 0.0410(3) 0.2530(2) -0.0972(2) 0.0234(6) Uani 1 d . . .
H2A H -0.0591 0.2560 -0.1412 0.028 Uiso 1 d R . .
C3 C 0.0419(3) 0.2592(2) 0.0201(2) 0.0239(6) Uani 1 d . . .
H3 H 0.0018 0.1903 0.0378 0.029 Uiso 1 d R . .
C4 C -0.0910(4) 0.3497(2) 0.1342(2) 0.0347(7) Uani 1 d . . .
H4A H -0.0040 0.3398 0.1922 0.042 Uiso 1 d R . .
H4B H -0.1563 0.2901 0.1364 0.042 Uiso 1 d R . .
C5 C -0.1595(3) 0.4585(2) 0.1455(2) 0.0313(6) Uani 1 d . . .
H5A H -0.2522 0.4644 0.0925 0.038 Uiso 1 d R . .
H5B H -0.1738 0.4642 0.2158 0.038 Uiso 1 d R . .
C6 C 0.1289(4) 0.3177(3) -0.2520(3) 0.0411(8) Uani 1 d . . .
H6A H 0.1821 0.3744 -0.2749 0.062 Uiso 1 d R . .
H6B H 0.0327 0.3158 -0.2986 0.062 Uiso 1 d R . .
H6C H 0.1743 0.2480 -0.2541 0.062 Uiso 1 d R . .
C7 C 0.1900(3) 0.2733(3) 0.0978(2) 0.0342(7) Uani 1 d . . .
H7A H 0.1821 0.2765 0.1694 0.051 Uiso 1 d R . .
H7B H 0.2322 0.3400 0.0819 0.051 Uiso 1 d R . .
H7C H 0.2493 0.2121 0.0913 0.051 Uiso 1 d R . .
O1 O 0.6058(3) 0.8260(3) 0.0747(4) 0.0771(12) Uani 1 d . . .
H1A H 0.560(6) 0.776(5) 0.077(5) 0.11(2) Uiso 1 d . . .
H1B H 0.564(6) 0.863(5) 0.053(5) 0.09(2) Uiso 1 d . . .
Cl1 Cl 0.43845(8) 0.55326(6) 0.16815(6) 0.0369(2) Uani 1 d . . .
O11 O 0.2861(3) 0.5549(2) 0.1437(3) 0.0716(9) Uani 1 d . . .
O12 O 0.4856(3) 0.44065(18) 0.1733(2) 0.0520(6) Uani 1 d . . .
O13 O 0.5006(3) 0.6040(3) 0.2676(2) 0.0728(9) Uani 1 d . . .
O14 O 0.4823(4) 0.6077(2) 0.0860(2) 0.0773(9) Uani 1 d . . .
Cl2 Cl 0.28115(7) 0.93432(6) 0.07792(6) 0.03122(18) Uani 1 d . . .
O21 O 0.1409(2) 0.9795(2) 0.0607(2) 0.0527(7) Uani 1 d . . .
O22 O 0.3860(3) 0.9996(3) 0.1478(3) 0.0756(13) Uani 0.913(6) d P A 1
O23 O 0.2868(3) 0.8251(2) 0.1155(4) 0.0647(12) Uani 0.913(6) d P A 1
O24 O 0.3132(4) 0.9367(3) -0.0220(3) 0.0823(14) Uani 0.913(6) d P A 1
O22A O 0.327(3) 0.952(3) 0.196(2) 0.052(9) Uiso 0.087(6) d P A 2
O23A O 0.277(3) 0.824(2) 0.043(3) 0.043(8) Uiso 0.087(6) d P A 2
O24A O 0.372(3) 0.990(2) 0.039(2) 0.040(8) Uiso 0.087(6) d P A 2

loop_
_atom_site_aniso_label
_atom_site_aniso_U_11
_atom_site_aniso_U_22
_atom_site_aniso_U_33
_atom_site_aniso_U_23
_atom_site_aniso_U_13
_atom_site_aniso_U_12
Cu 0.0287(3) 0.0172(2) 0.0262(2) 0.00376(19) 0.01403(19) 0.00303(19)
N1 0.0259(12) 0.0209(11) 0.0248(11) 0.0022(9) 0.0099(10) 0.0028(9)
N2 0.0255(11) 0.0218(11) 0.0257(11) 0.0013(9) 0.0098(9) 0.0013(9)
N3 0.0387(14) 0.0214(12) 0.0397(14) -0.0042(10) 0.0164(11) -0.0005(10)
C1 0.0269(14) 0.0215(13) 0.0293(14) 0.0019(11) 0.0131(12) 0.0030(11)
C2 0.0229(14) 0.0190(13) 0.0289(14) -0.0024(11) 0.0082(11) 0.0002(11)
C3 0.0284(14) 0.0170(12) 0.0275(14) 0.0000(11) 0.0099(11) -0.0006(11)
C4 0.0534(19) 0.0247(14) 0.0363(16) 0.0041(12) 0.0293(15) 0.0002(13)
C5 0.0385(16) 0.0269(14) 0.0368(16) 0.0015(12) 0.0242(13) -0.0017(12)
C6 0.062(2) 0.0310(16) 0.0401(17) -0.0017(14) 0.0309(16) 0.0051(15)
C7 0.0311(16) 0.0348(16) 0.0333(16) -0.0004(13) 0.0039(13) 0.0021(13)
O1 0.0402(16) 0.0498(19) 0.148(4) 0.026(2) 0.0373(19) 0.0149(16)
Cl1 0.0406(4) 0.0283(4) 0.0384(4) 0.0039(3) 0.0055(3) -0.0009(3)
O11 0.0395(15) 0.0591(18) 0.102(2) 0.0187(16) -0.0029(15) 0.0074(13)
O12 0.0597(16) 0.0344(13) 0.0588(15) 0.0084(11) 0.0119(12) 0.0096(11)
O13 0.084(2) 0.0696(19) 0.0571(17) -0.0244(15) 0.0068(15) -0.0119(16)
O14 0.124(3) 0.0492(17) 0.0745(19) 0.0180(15) 0.0536(19) 0.0004(17)
Cl2 0.0239(3) 0.0298(4) 0.0373(4) 0.0030(3) 0.0042(3) 0.0002(3)
O21 0.0288(12) 0.0469(14) 0.0829(19) 0.0106(13) 0.0165(12) 0.0066(10)
O22 0.055(2) 0.066(2) 0.082(3) -0.0122(18) -0.0180(17) -0.0156(17)
O23 0.0468(17) 0.0367(16) 0.102(3) 0.0305(17) 0.0078(17) 0.0025(12)
O24 0.099(3) 0.110(3) 0.050(2) 0.010(2) 0.040(2) 0.032(2)

loop_
_atom_type_symbol
_atom_type_description
_atom_type_scat_dispersion_real
_atom_type_scat_dispersion_imag
_atom_type_scat_source
C C 0.0033 0.0016 'International Tables Vol C Tables 4.2.6.8 and 6.1.1.4'
H H 0.0000 0.0000 'International Tables Vol C Tables 4.2.6.8 and 6.1.1.4'
Cl Cl 0.1484 0.1585 'International Tables Vol C Tables 4.2.6.8 and 6.1.1.4'
N N 0.0061 0.0033 'International Tables Vol C Tables 4.2.6.8 and 6.1.1.4'
O O 0.0106 0.0060 'International Tables Vol C Tables 4.2.6.8 and 6.1.1.4'
Cu Cu 0.3201 1.2651 'International Tables Vol C Tables 4.2.6.8 and 6.1.1.4'

loop_
_geom_angle_atom_site_label_1
_geom_angle_atom_site_label_2
_geom_angle_atom_site_label_3
_geom_angle
_geom_angle_site_symmetry_1
_geom_angle_site_symmetry_3
_geom_angle_publ_flag
N2 Cu N2 180.0 3_565 . ?
N2 Cu N1 93.71(9) 3_565 3_565 ?
N2 Cu N1 86.29(9) . 3_565 ?
N2 Cu N1 86.29(9) 3_565 . ?
N2 Cu N1 93.71(9) . . ?
N1 Cu N1 180.0 3_565 . ?
C5 N1 C1 111.5(2) 3_565 . ?
C5 N1 Cu 104.68(16) 3_565 . ?
C1 N1 Cu 122.32(16) . . ?
C3 N2 C4 113.3(2) . . ?
C3 N2 Cu 116.29(16) . . ?
C4 N2 Cu 108.92(16) . . ?
N1 C1 C2 110.3(2) . . ?
N1 C1 C6 110.9(2) . . ?
C2 C1 C6 111.4(2) . . ?
N3 C2 C3 107.2(2) . . ?
N3 C2 C1 108.3(2) . . ?
C3 C2 C1 117.1(2) . . ?
N2 C3 C7 111.8(2) . . ?
N2 C3 C2 107.6(2) . . ?
C7 C3 C2 114.2(2) . . ?
N2 C4 C5 108.1(2) . . ?
N1 C5 C4 108.3(2) 3_565 . ?
O13 Cl1 O11 110.3(2) . . ?
O13 Cl1 O14 110.4(2) . . ?
O11 Cl1 O14 109.82(19) . . ?
O13 Cl1 O12 109.05(17) . . ?
O11 Cl1 O12 108.69(16) . . ?
O14 Cl1 O12 108.57(17) . . ?
O24A Cl2 O22 61.2(13) . . ?
O24A Cl2 O23 130.7(11) . . ?
O22 Cl2 O23 110.9(2) . . ?
O24A Cl2 O23A 109.0(17) . . ?
O22 Cl2 O23A 134.1(12) . . ?
O23 Cl2 O23A 38.1(13) . . ?
O24A Cl2 O24 45.3(13) . . ?
O22 Cl2 O24 106.0(2) . . ?
O23 Cl2 O24 109.9(2) . . ?
O23A Cl2 O24 73.6(13) . . ?
O24A Cl2 O21 116.9(11) . . ?
O22 Cl2 O21 111.61(18) . . ?
O23 Cl2 O21 111.02(16) . . ?
O23A Cl2 O21 112.0(12) . . ?
O24 Cl2 O21 107.16(19) . . ?
O24A Cl2 O22A 106.6(17) . . ?
O22 Cl2 O22A 45.6(12) . . ?
O23 Cl2 O22A 78.8(12) . . ?
O23A Cl2 O22A 116.2(17) . . ?
O24 Cl2 O22A 149.7(13) . . ?
O21 Cl2 O22A 95.7(12) . . ?

loop_
_geom_bond_atom_site_label_1
_geom_bond_atom_site_label_2
_geom_bond_distance
_geom_bond_site_symmetry_2
_geom_bond_publ_flag
Cu N2 1.984(2) 3_565 ?
Cu N2 1.984(2) . ?
Cu N1 2.044(2) 3_565 ?
Cu N1 2.044(2) . ?
N1 C5 1.491(4) 3_565 ?
N1 C1 1.492(3) . ?
N2 C3 1.488(3) . ?
N2 C4 1.491(3) . ?
N3 C2 1.508(3) . ?
C1 C2 1.532(4) . ?
C1 C6 1.536(4) . ?
C2 C3 1.531(4) . ?
C3 C7 1.517(4) . ?
C4 C5 1.508(4) . ?
C5 N1 1.491(4) 3_565 ?
Cl1 O13 1.410(3) . ?
Cl1 O11 1.423(3) . ?
Cl1 O14 1.425(3) . ?
Cl1 O12 1.441(2) . ?
Cl2 O24A 1.33(3) . ?
Cl2 O22 1.405(3) . ?
Cl2 O23 1.413(3) . ?
Cl2 O23A 1.41(3) . ?
Cl2 O24 1.426(3) . ?
Cl2 O21 1.427(2) . ?
Cl2 O22A 1.50(3) . ?
